data_9002886
loop_
_publ_author_name
'Bonazzi, P.'
'Bindi, L.'
'Parodi, G. C.'

_publ_section_title
;
 Gatelite-(Ce), a new REE-bearing mineral from Trimouns, French Pyrenees:
 Crystal structure and polysomatic relationships with epidote and
 tornebohmite-(Ce)
;
_journal_name_full 'American Mineralogist'
_journal_page_first 223
_journal_page_last 228
_journal_volume 88
_journal_year 2003
_chemical_formula_sum 'Al3.11 Ca1.11 Ce2.89 Fe0.35 H2 Mg0.54 O22 Si5'
_chemical_name_mineral Gatelite-(Ce)
_space_group_IT_number 14
_symmetry_space_group_name_Hall '-P 2yab'
_symmetry_space_group_name_H-M 'P 1 21/a 1'
_cell_angle_alpha 90
_cell_angle_beta 116.18
_cell_angle_gamma 90
_cell_length_a 17.770
_cell_length_b 5.651
_cell_length_c 17.458
_cell_formula_units_Z 4
_cell_volume 1573.256
_database_code_amcsd 0002975
_exptl_crystal_density_diffrn 4.477
_cod_original_formula_sum 'Ca1.11 Ce2.89 Al3.11 Mg.54 Fe.35 Si5 O22 H2'
_cod_database_code 9002886

loop_
_space_group_symop_operation_xyz
x,y,z
1/2+x,1/2-y,z
1/2-x,1/2+y,-z
-x,-y,-z

loop_
_atom_site_aniso_label
_atom_site_aniso_U_11
_atom_site_aniso_U_22
_atom_site_aniso_U_33
_atom_site_aniso_U_12
_atom_site_aniso_U_13
_atom_site_aniso_U_23
CaA1 0.01310 0.01030 0.00950 -0.00220 0.00560 0.00220
CeA2 0.00710 0.00820 0.00600 0.00030 0.00190 0.00010
CaA2 0.00710 0.00820 0.00600 0.00030 0.00190 0.00010
CeA3 0.01180 0.00930 0.00570 0.00100 0.00180 0.00040
CaA3 0.01180 0.00930 0.00570 0.00100 0.00180 0.00040
CeA4 0.00680 0.00890 0.00620 0.00030 0.00170 0.00030
CaA4 0.00680 0.00890 0.00620 0.00030 0.00170 0.00030
AlM1 0.00880 0.01060 0.01030 0.00140 0.00340 0.00160
MgM1 0.00880 0.01060 0.01030 0.00140 0.00340 0.00160
AlM2a 0.00520 0.00500 0.00670 0.00060 0.00230 0.00090
AlM2b 0.00530 0.00490 0.00690 0.00050 0.00280 -0.00050
FeM3 0.00770 0.01090 0.01480 0.00340 0.00580 0.00450
MgM3 0.00770 0.01090 0.01480 0.00340 0.00580 0.00450
AlM3 0.00770 0.01090 0.01480 0.00340 0.00580 0.00450
Si1 0.00520 0.00640 0.00610 0.00030 0.00100 -0.00060
Si2 0.00560 0.00460 0.00580 0.00040 0.00250 -0.00070
Si3 0.00420 0.00690 0.00510 0.00040 0.00180 0.00010
Si4 0.00560 0.00490 0.00640 0.00050 0.00240 0.00010
Si5 0.00610 0.00510 0.00490 -0.00040 0.00090 0.00040
O1a 0.01000 0.00700 0.01400 -0.00300 0.00500 -0.00200
O1b 0.00900 0.00600 0.02200 -0.00100 0.00800 -0.00100
O2a 0.01300 0.01200 0.01100 0.00400 0.00700 0.00100
O2b 0.00900 0.01300 0.01200 -0.00300 0.00700 -0.00300
O3a 0.00700 0.00600 0.01000 -0.00200 -0.00100 0.00100
O3b 0.00500 0.00900 0.00900 -0.00400 0.00300 -0.00100
O4 0.00900 0.00800 0.00900 -0.00200 0.00300 -0.00100
O5 0.00800 0.01100 0.00900 0.00200 0.00300 0.00100
O6 0.00600 0.00700 0.01100 0.00100 0.00600 0.00200
O7 0.00600 0.01300 0.01900 -0.00600 -0.00700 0.01000
O8 0.01100 0.02000 0.01800 0.00200 0.01000 0.00200
O9 0.01300 0.02700 0.00800 -0.00100 0.00800 0.00300
O10 0.00800 0.00500 0.00900 -0.00100 0.00400 0.00200
O11 0.00900 0.01000 0.00800 0.00000 0.00400 -0.00100
O12 0.00600 0.00900 0.00800 0.00100 0.00300 -0.00100
O13 0.00900 0.00800 0.00700 -0.00100 0.00100 0.00100
O14 0.00700 0.00900 0.01100 -0.00200 0.00500 -0.00100
O15 0.01200 0.01400 0.00600 -0.00300 0.00200 -0.00100
O16 0.00700 0.00600 0.01100 0.00100 0.00100 0.00100
O17 0.03400 0.02100 0.00600 -0.01400 0.00100 -0.00100
O18 0.01200 0.00600 0.00900 0.00200 0.00400 0.00200
O19 0.01200 0.01900 0.02300 -0.00200 0.01200 -0.00500

loop_
_atom_site_label
_atom_site_fract_x
_atom_site_fract_y
_atom_site_fract_z
_atom_site_occupancy
_atom_site_U_iso_or_equiv
CaA1 0.36462 0.25491 0.41008 1.00000 0.01080
CeA2 0.44606 0.23572 0.25014 0.98000 0.00750
CaA2 0.44606 0.23572 0.25014 0.02000 0.00750
CeA3 0.36921 0.28197 0.00984 0.96000 0.00970
CaA3 0.36921 0.28197 0.00984 0.04000 0.00970
CeA4 0.03878 0.74136 0.16607 0.95000 0.00780
CaA4 0.03878 0.74136 0.16607 0.05000 0.00780
AlM1 0.24970 0.49720 0.50050 0.80000 0.01020
MgM1 0.24970 0.49720 0.50050 0.20000 0.01020
AlM2a 0.24000 0.49930 0.20300 1.00000 0.00580
AlM2b 0.24020 0.00030 0.20640 1.00000 0.00570
FeM3 0.09870 0.75000 0.37690 0.35000 0.01080
MgM3 0.09870 0.75000 0.37690 0.34000 0.01080
AlM3 0.09870 0.75000 0.37690 0.31000 0.01080
Si1 0.08070 0.24790 0.47650 1.00000 0.00640
Si2 0.40230 0.74960 0.33500 1.00000 0.00530
Si3 0.15210 0.24670 0.31270 1.00000 0.00550
Si4 0.33500 0.73810 0.10310 1.00000 0.00570
Si5 0.07710 0.25050 0.07720 1.00000 0.00590
O1a 0.13220 0.49030 0.48070 1.00000 0.01010
O1b 0.36780 0.50520 0.52110 1.00000 0.01210
O2a 0.08990 0.47330 0.29040 1.00000 0.01120
O2b 0.08970 0.02150 0.28930 1.00000 0.01040
O3a 0.34500 0.98760 0.29930 1.00000 0.00960
O3b 0.34720 0.51180 0.29540 1.00000 0.00780
O4 0.22240 0.74710 0.42420 1.00000 0.00870
O5 0.22580 0.24610 0.41260 1.00000 0.00940
O6 0.20830 0.25300 0.25870 1.00000 0.00720
O7 -0.01010 0.24969 0.39760 1.00000 0.01730
O8 -0.02240 0.73239 0.31000 1.00000 0.01510
O9 0.43490 0.74000 0.43800 1.00000 0.01470
O10 0.27890 0.24830 0.16140 1.00000 0.00720
O11 0.20190 0.74750 0.24900 1.00000 0.00890
O12 0.26920 0.75440 0.14710 1.00000 0.00750
O13 0.13470 0.49280 0.10580 1.00000 0.00890
O14 0.39170 0.97580 0.12460 1.00000 0.00890
O15 0.27580 0.67110 0.00460 1.00000 0.01150
O16 0.13350 0.01080 0.11450 1.00000 0.00910
O17 0.03230 0.21780 -0.02430 1.00000 0.02340
O18 0.40320 0.52300 0.14110 1.00000 0.00930
O19 0.01050 0.27530 0.11570 1.00000 0.01650
H1 0.21000 0.75000 0.31000 1.00000 0.06000
H2 0.25000 0.28000 0.10000 1.00000 0.04000

loop_
_cod_related_entry_id
_cod_related_entry_database
_cod_related_entry_code
1 AMCSD 0002975
